data_4135515
loop_
_publ_author_name
'Kaufhold, Simon'
'Rosemann, Nils W.'
'Ch\'abera, Pavel'
'Lindh, Linnea'
'Bola\~no Losada, Iria'
'Uhlig, Jens'
'Pascher, Torbj\"orn'
'Strand, Daniel'
'W\"arnmark, Kenneth'
'Yartsev, Arkady'
'Persson, Petter'

_publ_section_title
;
 Microsecond Photoluminescence and Photoreactivity of a Metal-Centered
 Excited State in a Hexacarbene-Co(III) Complex.
;
_journal_issue 3
_journal_name_full 'Journal of the American Chemical Society'
_journal_page_first 1307
_journal_page_last 1312
_journal_paper_doi 10.1021/jacs.0c12151
_journal_volume 143
_journal_year 2021
_chemical_formula_moiety '2(C36H40B2CoN12), 2(F6P), C7H8'
_chemical_formula_sum 'C79 H88 B4 Co2 F12 N24 P2'
_chemical_formula_weight 1824.77
_space_group_crystal_system triclinic
_space_group_IT_number 2
_space_group_name_Hall '-P 1'
_space_group_name_H-M_alt 'P -1'
_atom_sites_solution_hydrogens geom
_audit_creation_method SHELXL-2016/6
_audit_update_record
;
2019-03-05 # Formatted by publCIF

;
_cell_angle_alpha 91.166(3)
_cell_angle_beta 94.315(3)
_cell_angle_gamma 90.523(3)
_cell_formula_units_Z 1
_cell_length_a 9.8868(3)
_cell_length_b 11.3094(5)
_cell_length_c 19.5352(7)
_cell_measurement_reflns_used 8154
_cell_measurement_temperature 110(2)
_cell_measurement_theta_max 28.5080
_cell_measurement_theta_min 3.7590
_cell_volume 2177.54(14)
_computing_cell_refinement
;
CrysAlisPro, Agilent Technologies,
Version 1.171.35.21 (release 20-01-2012 CrysAlis171 .NET)
(compiled Jan 23 2012,18:06:46)
;
_computing_data_collection
;
CrysAlisPro, Agilent Technologies,
Version 1.171.35.21 (release 20-01-2012 CrysAlis171 .NET)
(compiled Jan 23 2012,18:06:46)
;
_computing_data_reduction
;
CrysAlisPro, Agilent Technologies,
Version 1.171.35.21 (release 20-01-2012 CrysAlis171 .NET)
(compiled Jan 23 2012,18:06:46)
;
_computing_structure_refinement 'SHELXL-2016/6 (Sheldrick, 2016)'
_computing_structure_solution 'SHELXL-2016/6 (Sheldrick, 2016)'
_diffrn_ambient_temperature 110(2)
_diffrn_detector_area_resol_mean 8.0433
_diffrn_measured_fraction_theta_full 0.997
_diffrn_measured_fraction_theta_max 0.845
_diffrn_measurement_device_type 'Enhance (Mo) X-ray Source'
_diffrn_measurement_method '\w scans'
_diffrn_radiation_type MoK\a
_diffrn_radiation_wavelength 0.71073
_diffrn_reflns_av_R_equivalents 0.0411
_diffrn_reflns_av_unetI/netI 0.0664
_diffrn_reflns_Laue_measured_fraction_full 0.997
_diffrn_reflns_Laue_measured_fraction_max 0.845
_diffrn_reflns_limit_h_max 13
_diffrn_reflns_limit_h_min -12
_diffrn_reflns_limit_k_max 15
_diffrn_reflns_limit_k_min -14
_diffrn_reflns_limit_l_max 24
_diffrn_reflns_limit_l_min -24
_diffrn_reflns_number 25057
_diffrn_reflns_point_group_measured_fraction_full 0.997
_diffrn_reflns_point_group_measured_fraction_max 0.845
_diffrn_reflns_theta_full 25.000
_diffrn_reflns_theta_max 29.308
_diffrn_reflns_theta_min 3.365
_diffrn_source 'fine-focus sealed X-ray tube'
_exptl_absorpt_coefficient_mu 0.501
_exptl_absorpt_correction_T_max 1.00000
_exptl_absorpt_correction_T_min 0.96639
_exptl_absorpt_correction_type multi-scan
_exptl_absorpt_process_details
;
CrysAlisPro 1.171.39.46 (Rigaku Oxford Diffraction, 2018)
Empirical absorption correction using spherical harmonics,
 implemented in SCALE3 ABSPACK scaling algorithm.
;
_exptl_crystal_colour colorless
_exptl_crystal_density_diffrn 1.392
_exptl_crystal_description block
_exptl_crystal_F_000 942
_exptl_crystal_size_max 0.5
_exptl_crystal_size_mid 0.5
_exptl_crystal_size_min 0.1
_refine_diff_density_max 0.519
_refine_diff_density_min -0.427
_refine_diff_density_rms 0.071
_refine_ls_extinction_method none
_refine_ls_goodness_of_fit_ref 1.020
_refine_ls_hydrogen_treatment constr
_refine_ls_matrix_type full
_refine_ls_number_parameters 658
_refine_ls_number_reflns 10088
_refine_ls_number_restraints 95
_refine_ls_restrained_S_all 1.042
_refine_ls_R_factor_all 0.0705
_refine_ls_R_factor_gt 0.0511
_refine_ls_shift/su_max 0.001
_refine_ls_shift/su_mean 0.000
_refine_ls_structure_factor_coef Fsqd
_refine_ls_weighting_details 'w=1/[\s^2^(Fo^2^)+(0.0416P)^2^+1.6683P] where P=(Fo^2^+2Fc^2^)/3'
_refine_ls_weighting_scheme calc
_refine_ls_wR_factor_gt 0.1076
_refine_ls_wR_factor_ref 0.1174
_reflns_Friedel_coverage 0.000
_reflns_number_gt 7788
_reflns_number_total 10088
_reflns_threshold_expression 'I > 2\s(I)'
_cod_data_source_file ja0c12151_si_002.cif
_cod_data_source_block shelx
_cod_depositor_comments 'Adding full bibliography for 4135515.cif.'
_cod_database_code 4135515
_shelx_shelxl_version_number 2016/6
_shelx_space_group_comment
;
The symmetry employed for this shelxl refinement is uniquely defined
by the following loop, which should always be used as a source of
symmetry information in preference to the above space-group names.
They are only intended as comments.
;

loop_
_space_group_symop_operation_xyz
'x, y, z'
'-x, -y, -z'

loop_
_atom_site_label
_atom_site_type_symbol
_atom_site_fract_x
_atom_site_fract_y
_atom_site_fract_z
_atom_site_U_iso_or_equiv
_atom_site_adp_type
_atom_site_occupancy
_atom_site_site_symmetry_order
_atom_site_calc_flag
_atom_site_refinement_flags_posn
_atom_site_refinement_flags_adp
_atom_site_refinement_flags_occupancy
_atom_site_disorder_assembly
_atom_site_disorder_group
C102 C 0.9577(2) 0.1274(2) 0.43710(11) 0.0142(5) Uani 1 1 d . . . . .
C103 C 0.9863(2) 0.2461(2) 0.34819(12) 0.0192(5) Uani 1 1 d . . . . .
H103 H 1.025704 0.282731 0.312286 0.023 Uiso 1 1 calc R U . . .
C104 C 0.8589(2) 0.2613(2) 0.36661(13) 0.0212(5) Uani 1 1 d . . . . .
H104 H 0.794341 0.311428 0.346240 0.025 Uiso 1 1 calc R U . . .
C107 C 1.3659(2) 0.1688(2) 0.50292(12) 0.0177(5) Uani 1 1 d . . . . .
H107 H 1.432863 0.204791 0.479325 0.021 Uiso 1 1 calc R U . . .
C109 C 0.9915(3) -0.2931(2) 0.42693(14) 0.0235(6) Uani 1 1 d . . . . .
H10A H 0.981165 -0.278785 0.474852 0.035 Uiso 1 1 calc R U . . .
H10B H 1.039262 -0.365755 0.421133 0.035 Uiso 1 1 calc R U . . .
H10C H 0.903680 -0.298891 0.402491 0.035 Uiso 1 1 calc R U . . .
C110 C 1.0811(2) -0.0830(2) 0.42532(11) 0.0138(5) Uani 1 1 d . . . . .
C111 C 1.1940(2) -0.1024(2) 0.33017(12) 0.0203(5) Uani 1 1 d . . . . .
H111 H 1.245816 -0.084148 0.293951 0.024 Uiso 1 1 calc R U . . .
C112 C 1.1377(2) -0.2075(2) 0.34127(13) 0.0226(6) Uani 1 1 d . . . . .
H112 H 1.143958 -0.275839 0.314487 0.027 Uiso 1 1 calc R U . . .
C113 C 1.3010(2) 0.1690(2) 0.35104(11) 0.0159(5) Uani 1 1 d . . . . .
C114 C 1.3005(2) 0.2906(2) 0.33998(13) 0.0210(5) Uani 1 1 d . . . . .
H114 H 1.232865 0.335804 0.357880 0.025 Uiso 1 1 calc R U . . .
C115 C 1.3968(2) 0.3472(2) 0.30336(13) 0.0228(5) Uani 1 1 d . . . . .
H115 H 1.392475 0.428300 0.296804 0.027 Uiso 1 1 calc R U . . .
C116 C 1.4990(2) 0.2816(3) 0.27675(13) 0.0238(6) Uani 1 1 d . . . . .
H116 H 1.562056 0.317748 0.250732 0.029 Uiso 1 1 calc R U . . .
C117 C 1.5064(2) 0.1622(2) 0.28927(12) 0.0220(5) Uani 1 1 d . . . . .
H117 H 1.576527 0.118332 0.272759 0.026 Uiso 1 1 calc R U . . .
C118 C 1.4103(2) 0.1067(2) 0.32627(12) 0.0178(5) Uani 1 1 d . . . . .
H118 H 1.418420 0.026366 0.334842 0.021 Uiso 1 1 calc R U . . .
N101 N 0.84210(18) 0.18866(18) 0.42136(10) 0.0165(4) Uani 1 1 d . . . . .
N102 N 1.04772(18) 0.16550(18) 0.39287(9) 0.0141(4) Uani 1 1 d . . . . .
N104 N 1.24612(18) 0.11858(17) 0.47397(10) 0.0137(4) Uani 1 1 d . . . . .
N105 N 1.06818(19) -0.19578(18) 0.40006(10) 0.0173(4) Uani 1 1 d . . . . .
N106 N 1.16102(18) -0.02554(18) 0.38253(10) 0.0153(4) Uani 1 1 d . . . . .
B101 B 1.1928(3) 0.1084(2) 0.39662(13) 0.0153(5) Uani 1 1 d . . . . .
C101 C 0.7142(2) 0.1817(2) 0.45463(13) 0.0198(5) Uani 1 1 d . . . . .
H10D H 0.654308 0.125687 0.430023 0.030 Uiso 1 1 calc R U . . .
H10E H 0.672618 0.258112 0.454522 0.030 Uiso 1 1 calc R U . . .
H10F H 0.732017 0.156894 0.501105 0.030 Uiso 1 1 calc R U . . .
N103 N 1.24858(18) 0.09816(18) 0.58375(10) 0.0156(4) Uani 1 1 d . . . . .
C106 C 1.1736(2) 0.0752(2) 0.52391(11) 0.0144(5) Uani 1 1 d . . . . .
C108 C 1.3680(2) 0.1562(2) 0.57093(13) 0.0197(5) Uani 1 1 d . . . . .
H108 H 1.436333 0.181464 0.603374 0.024 Uiso 1 1 calc R U . . .
C105 C 1.2143(2) 0.0700(2) 0.65325(12) 0.0200(5) Uani 1 1 d . . . . .
H10G H 1.130005 0.026818 0.650887 0.030 Uiso 1 1 calc R U . . .
H10H H 1.205796 0.141952 0.679427 0.030 Uiso 1 1 calc R U . . .
H10I H 1.284729 0.022782 0.674987 0.030 Uiso 1 1 calc R U . . .
F3A F 0.4190(7) 0.6761(4) 0.3032(3) 0.0603(17) Uani 0.648(10) 1 d D . P A 1
F1A F 0.5560(8) 0.7286(4) 0.1657(3) 0.067(2) Uani 0.648(10) 1 d D . P A 1
F2A F 0.6340(4) 0.6886(4) 0.2753(3) 0.060(2) Uani 0.648(10) 1 d D . P A 1
F4A F 0.3420(4) 0.7120(5) 0.1971(4) 0.0698(19) Uani 0.648(10) 1 d D . P A 1
F1B F 0.6538(11) 0.7159(15) 0.2318(14) 0.031(4) Uani 0.139(9) 1 d D U P A 2
F2B F 0.488(2) 0.6687(15) 0.3080(6) 0.035(5) Uani 0.139(9) 1 d D U P A 2
F3B F 0.3367(12) 0.6767(16) 0.2210(11) 0.022(4) Uani 0.139(9) 1 d D U P A 2
F4B F 0.497(3) 0.703(2) 0.1489(7) 0.051(6) Uani 0.139(9) 1 d D U P A 2
F3C F 0.5736(15) 0.6579(10) 0.2992(5) 0.041(3) Uani 0.214(6) 1 d D U P A 3
F4C F 0.3582(10) 0.6679(9) 0.2604(9) 0.039(3) Uani 0.214(6) 1 d D U P A 3
F2C F 0.6426(10) 0.7190(8) 0.1995(7) 0.028(3) Uani 0.214(6) 1 d D U P A 3
F1C F 0.4233(15) 0.7269(10) 0.1587(6) 0.055(4) Uani 0.214(6) 1 d D U P A 3
C1 C 0.0556(3) 0.8158(2) 0.14770(13) 0.0312(7) Uani 1 1 d . . . . .
H1A H 0.051159 0.900614 0.148644 0.047 Uiso 1 1 calc R U . . .
H1B H 0.138647 0.791524 0.171759 0.047 Uiso 1 1 calc R U . . .
H1C H -0.020025 0.783680 0.169464 0.047 Uiso 1 1 calc R U . . .
C2 C 0.0301(2) 0.8361(2) 0.01801(11) 0.0136(5) Uani 1 1 d . . . . .
C3 C 0.0552(3) 0.6450(2) -0.00951(13) 0.0210(5) Uani 1 1 d . . . . .
H3 H 0.061446 0.575822 -0.035558 0.025 Uiso 1 1 calc R U . . .
C4 C 0.0666(3) 0.6540(2) 0.05931(13) 0.0269(6) Uani 1 1 d . . . . .
H4 H 0.081877 0.592630 0.089817 0.032 Uiso 1 1 calc R U . . .
C5 C -0.3368(3) 1.0921(3) -0.04933(15) 0.0305(7) Uani 1 1 d . . . . .
H5A H -0.278841 1.121108 -0.010909 0.046 Uiso 1 1 calc R U . . .
H5B H -0.418999 1.060703 -0.033302 0.046 Uiso 1 1 calc R U . . .
H5C H -0.358161 1.155623 -0.080015 0.046 Uiso 1 1 calc R U . . .
C6 C 0.1437(2) 1.0479(2) 0.06803(12) 0.0151(5) Uani 1 1 d . . . . .
C7 C -0.2376(2) 0.8615(2) -0.16361(13) 0.0221(6) Uani 1 1 d . . . . .
H7 H -0.248822 0.811502 -0.202058 0.027 Uiso 1 1 calc R U . . .
C8 C -0.3251(3) 0.9439(3) -0.14469(14) 0.0283(6) Uani 1 1 d . . . . .
H8 H -0.408785 0.960850 -0.167142 0.034 Uiso 1 1 calc R U . . .
C9 C -0.2699(3) 0.8261(2) 0.05900(15) 0.0288(6) Uani 1 1 d . . . . .
H9A H -0.231311 0.817179 0.015575 0.043 Uiso 1 1 calc R U . . .
H9B H -0.367015 0.828076 0.051775 0.043 Uiso 1 1 calc R U . . .
H9C H -0.243989 0.760661 0.087456 0.043 Uiso 1 1 calc R U . . .
C10 C -0.1247(2) 1.0116(2) 0.07208(12) 0.0147(5) Uani 1 1 d . . . . .
C11 C 0.2043(2) 0.9182(2) -0.16920(13) 0.0216(5) Uani 1 1 d . . . . .
H11 H 0.215403 0.870044 -0.207476 0.026 Uiso 1 1 calc R U . . .
C12 C -0.2700(3) 0.9793(2) 0.15320(13) 0.0253(6) Uani 1 1 d . . . . .
H12 H -0.335927 0.943777 0.177724 0.030 Uiso 1 1 calc R U . . .
C13 C 0.0228(2) 0.6832(2) -0.16081(11) 0.0143(5) Uani 1 1 d . . . . .
C14 C -0.0874(2) 0.6134(2) -0.18669(12) 0.0169(5) Uani 1 1 d . . . . .
H14 H -0.174689 0.637123 -0.178493 0.020 Uiso 1 1 calc R U . . .
C15 C -0.0707(3) 0.5098(2) -0.22428(13) 0.0224(5) Uani 1 1 d . . . . .
H15 H -0.146280 0.466242 -0.241610 0.027 Uiso 1 1 calc R U . . .
C16 C 0.0580(3) 0.4711(2) -0.23610(13) 0.0250(6) Uani 1 1 d . . . . .
H16 H 0.069356 0.401866 -0.261480 0.030 Uiso 1 1 calc R U . . .
C17 C 0.1697(3) 0.5365(2) -0.20969(14) 0.0279(6) Uani 1 1 d . . . . .
H17 H 0.256775 0.510953 -0.216835 0.034 Uiso 1 1 calc R U . . .
C18 C 0.1515(2) 0.6402(2) -0.17256(13) 0.0218(5) Uani 1 1 d . . . . .
H18 H 0.227563 0.682759 -0.154820 0.026 Uiso 1 1 calc R U . . .
B1 B 0.0103(2) 0.7970(2) -0.11096(13) 0.0132(5) Uani 1 1 d . . . . .
Co1 Co 0.000000 1.000000 0.000000 0.01024(10) Uani 1 2 d S . P . .
N1 N 0.0512(2) 0.77249(18) 0.07604(10) 0.0199(5) Uani 1 1 d . . . . .
N2 N 0.03261(18) 0.75651(17) -0.03468(10) 0.0136(4) Uani 1 1 d . . . . .
N3 N -0.26744(19) 0.99882(19) -0.08554(11) 0.0209(5) Uani 1 1 d . . . . .
N4 N -0.12710(18) 0.86467(17) -0.11508(9) 0.0137(4) Uani 1 1 d . . . . .
N5 N -0.22041(19) 0.93656(19) 0.09283(10) 0.0196(4) Uani 1 1 d . . . . .
N6 N 0.11698(18) 0.89712(17) -0.11846(10) 0.0146(4) Uani 1 1 d . . . . .
Co2 Co 1.000000 0.000000 0.500000 0.01205(11) Uani 1 2 d S . P . .
F5 F 0.49016(18) 0.83604(16) 0.25243(11) 0.0507(5) Uani 1 1 d . . . . .
F6 F 0.49684(18) 0.56051(16) 0.21338(10) 0.0453(5) Uani 1 1 d . . . . .
P1 P 0.49249(7) 0.69775(6) 0.23185(4) 0.02495(16) Uani 1 1 d D . . . .
C91 C 0.7221(5) 0.4961(6) 0.4907(3) 0.057(3) Uani 0.5 1 d G U P B -1
H91 H 0.815272 0.498256 0.486941 0.068 Uiso 0.5 1 calc R U P B -1
C92 C 0.6342(7) 0.5322(5) 0.4364(3) 0.0580(19) Uani 0.5 1 d G U P B -1
H92 H 0.668606 0.558530 0.396316 0.070 Uiso 0.5 1 calc R U P B -1
C93 C 0.4949(6) 0.5290(5) 0.4420(3) 0.060(3) Uani 0.5 1 d G U P B -1
H93 H 0.436098 0.553144 0.405657 0.072 Uiso 0.5 1 calc R U P B -1
C94 C 0.4435(4) 0.4896(6) 0.5019(3) 0.0511(17) Uani 0.5 1 d G U P B -1
C95 C 0.5313(6) 0.4535(5) 0.5562(2) 0.047(2) Uani 0.5 1 d G U P B -1
H95 H 0.496915 0.427212 0.596250 0.057 Uiso 0.5 1 calc R U P B -1
C96 C 0.6706(5) 0.4568(5) 0.5506(3) 0.0498(17) Uani 0.5 1 d G U P B -1
H96 H 0.729425 0.432596 0.586909 0.060 Uiso 0.5 1 calc R U P B -1
C97 C 0.2880(10) 0.4822(12) 0.5085(6) 0.063(3) Uani 0.5 1 d . U P B -1
H97A H 0.270990 0.453389 0.552953 0.094 Uiso 0.5 1 calc R U P B -1
H97B H 0.249503 0.559315 0.502895 0.094 Uiso 0.5 1 calc R U P B -1
H97C H 0.247354 0.429147 0.473638 0.094 Uiso 0.5 1 calc R U P B -1

loop_
_atom_site_aniso_label
_atom_site_aniso_U_11
_atom_site_aniso_U_22
_atom_site_aniso_U_33
_atom_site_aniso_U_23
_atom_site_aniso_U_13
_atom_site_aniso_U_12
C102 0.0151(11) 0.0154(12) 0.0119(12) -0.0021(9) 0.0011(8) -0.0028(9)
C103 0.0213(12) 0.0228(14) 0.0135(12) 0.0049(10) -0.0001(9) -0.0019(10)
C104 0.0194(12) 0.0233(14) 0.0207(13) 0.0065(11) -0.0012(9) 0.0015(10)
C107 0.0143(11) 0.0214(13) 0.0174(13) -0.0019(10) 0.0019(9) -0.0041(9)
C109 0.0258(13) 0.0185(14) 0.0265(15) -0.0044(11) 0.0064(10) -0.0042(10)
C110 0.0132(11) 0.0160(12) 0.0118(12) 0.0005(9) -0.0004(8) -0.0020(9)
C111 0.0193(12) 0.0263(15) 0.0159(13) -0.0061(10) 0.0069(9) -0.0043(10)
C112 0.0231(13) 0.0234(14) 0.0219(14) -0.0105(11) 0.0089(10) -0.0038(10)
C113 0.0148(11) 0.0233(13) 0.0093(11) -0.0006(9) -0.0003(8) -0.0032(9)
C114 0.0174(12) 0.0239(14) 0.0219(14) -0.0026(11) 0.0030(9) -0.0023(10)
C115 0.0235(13) 0.0215(14) 0.0230(14) 0.0022(11) -0.0006(10) -0.0079(10)
C116 0.0155(12) 0.0370(17) 0.0192(13) 0.0063(11) 0.0024(9) -0.0097(11)
C117 0.0152(12) 0.0339(16) 0.0171(13) 0.0012(11) 0.0027(9) -0.0014(10)
C118 0.0151(11) 0.0237(14) 0.0145(12) 0.0021(10) 0.0010(9) -0.0013(9)
N101 0.0129(9) 0.0218(11) 0.0150(10) 0.0023(8) 0.0013(7) -0.0003(8)
N102 0.0140(9) 0.0181(11) 0.0101(10) 0.0020(8) 0.0008(7) -0.0015(8)
N104 0.0112(9) 0.0169(11) 0.0129(10) -0.0019(8) 0.0016(7) -0.0021(7)
N105 0.0169(10) 0.0190(11) 0.0165(11) -0.0025(8) 0.0050(8) -0.0022(8)
N106 0.0142(9) 0.0197(11) 0.0123(10) -0.0026(8) 0.0035(7) -0.0025(8)
B101 0.0155(13) 0.0182(14) 0.0123(13) -0.0013(10) 0.0029(9) -0.0022(10)
C101 0.0138(11) 0.0251(14) 0.0210(13) -0.0004(11) 0.0034(9) 0.0030(10)
N103 0.0148(9) 0.0199(11) 0.0118(10) -0.0009(8) -0.0007(7) -0.0019(8)
C106 0.0146(11) 0.0171(12) 0.0117(12) -0.0005(9) 0.0017(8) 0.0013(9)
C108 0.0130(11) 0.0253(14) 0.0203(13) -0.0033(10) 0.0000(9) -0.0048(9)
C105 0.0204(12) 0.0274(15) 0.0123(12) -0.0002(10) 0.0015(9) -0.0026(10)
F3A 0.079(4) 0.058(2) 0.050(3) 0.024(2) 0.040(3) 0.032(3)
F1A 0.118(6) 0.043(2) 0.046(3) -0.003(2) 0.049(3) -0.036(3)
F2A 0.036(2) 0.057(3) 0.081(5) -0.029(3) -0.027(3) 0.022(2)
F4A 0.039(2) 0.066(3) 0.099(4) 0.025(3) -0.032(3) 0.002(2)
F1B 0.025(5) 0.029(6) 0.034(7) -0.003(5) -0.014(4) -0.002(4)
F2B 0.042(7) 0.032(6) 0.028(6) -0.009(4) -0.008(4) -0.001(4)
F3B 0.016(5) 0.030(6) 0.021(6) 0.002(4) 0.005(4) 0.000(4)
F4B 0.051(7) 0.055(7) 0.050(7) 0.011(4) 0.017(5) -0.010(5)
F3C 0.041(5) 0.051(5) 0.031(4) 0.006(3) -0.002(4) -0.001(4)
F4C 0.031(4) 0.038(4) 0.049(5) -0.007(4) 0.011(4) -0.005(3)
F2C 0.032(4) 0.024(4) 0.029(5) 0.004(3) 0.014(3) -0.005(3)
F1C 0.056(5) 0.054(5) 0.052(5) 0.009(4) -0.019(4) 0.023(4)
C1 0.0614(19) 0.0210(15) 0.0106(13) -0.0005(11) -0.0015(12) 0.0035(13)
C2 0.0140(11) 0.0147(12) 0.0122(12) 0.0008(9) -0.0001(8) 0.0010(9)
C3 0.0325(14) 0.0118(12) 0.0184(13) 0.0002(10) 0.0002(10) 0.0037(10)
C4 0.0473(17) 0.0151(13) 0.0177(14) 0.0026(10) -0.0024(11) 0.0064(12)
C5 0.0185(13) 0.0315(16) 0.0400(17) -0.0146(13) -0.0051(11) 0.0119(11)
C6 0.0148(11) 0.0153(12) 0.0155(12) 0.0011(9) 0.0019(8) 0.0022(9)
C7 0.0248(13) 0.0223(14) 0.0176(13) -0.0075(10) -0.0086(10) 0.0037(10)
C8 0.0215(13) 0.0298(16) 0.0311(16) -0.0090(12) -0.0137(11) 0.0081(11)
C9 0.0332(15) 0.0230(15) 0.0314(16) -0.0091(12) 0.0151(12) -0.0131(11)
C10 0.0147(11) 0.0150(12) 0.0147(12) 0.0002(9) 0.0038(8) -0.0007(9)
C11 0.0261(13) 0.0198(14) 0.0207(14) -0.0030(10) 0.0144(10) -0.0036(10)
C12 0.0313(14) 0.0232(14) 0.0235(14) -0.0049(11) 0.0183(11) -0.0057(11)
C13 0.0193(11) 0.0138(12) 0.0100(11) 0.0006(9) 0.0029(8) 0.0015(9)
C14 0.0223(12) 0.0165(13) 0.0120(12) 0.0025(9) 0.0011(9) 0.0014(9)
C15 0.0331(14) 0.0169(13) 0.0165(13) -0.0015(10) -0.0025(10) -0.0060(10)
C16 0.0409(16) 0.0151(13) 0.0196(14) -0.0060(10) 0.0072(11) 0.0011(11)
C17 0.0298(14) 0.0214(14) 0.0342(16) -0.0046(12) 0.0143(11) 0.0039(11)
C18 0.0204(12) 0.0190(14) 0.0264(14) -0.0040(11) 0.0054(10) 0.0002(10)
B1 0.0127(12) 0.0136(13) 0.0134(13) 0.0021(10) 0.0012(9) 0.0005(10)
Co1 0.0113(2) 0.0098(2) 0.0098(2) 0.00039(16) 0.00163(15) 0.00100(16)
N1 0.0363(12) 0.0122(11) 0.0110(10) 0.0020(8) -0.0007(8) 0.0031(9)
N2 0.0166(9) 0.0108(10) 0.0133(10) 0.0006(8) 0.0002(7) 0.0021(7)
N3 0.0176(10) 0.0204(12) 0.0238(12) -0.0062(9) -0.0044(8) 0.0073(8)
N4 0.0157(9) 0.0141(10) 0.0108(10) -0.0011(8) -0.0013(7) -0.0001(7)
N5 0.0212(10) 0.0191(11) 0.0197(11) -0.0053(9) 0.0109(8) -0.0068(8)
N6 0.0180(10) 0.0146(10) 0.0118(10) -0.0020(8) 0.0053(7) 0.0007(8)
Co2 0.0115(2) 0.0154(2) 0.0094(2) -0.00001(17) 0.00185(15) -0.00186(16)
F5 0.0474(11) 0.0269(10) 0.0804(15) -0.0031(10) 0.0224(10) 0.0047(8)
F6 0.0497(11) 0.0240(10) 0.0616(13) 0.0000(9) 0.0014(9) -0.0058(8)
P1 0.0225(3) 0.0221(4) 0.0303(4) 0.0078(3) 0.0009(3) -0.0012(3)
C91 0.064(6) 0.016(5) 0.092(9) -0.004(5) 0.024(5) -0.008(4)
C92 0.099(6) 0.023(4) 0.055(5) 0.009(3) 0.026(4) -0.009(4)
C93 0.097(6) 0.028(5) 0.050(6) 0.005(4) -0.021(5) -0.013(5)
C94 0.064(4) 0.032(4) 0.054(4) -0.015(3) -0.007(3) -0.006(4)
C95 0.079(5) 0.036(5) 0.027(4) -0.006(4) 0.015(4) -0.007(5)
C96 0.066(4) 0.036(4) 0.045(4) -0.008(3) -0.007(3) 0.003(3)
C97 0.071(6) 0.031(5) 0.085(10) -0.019(5) 0.004(6) 0.006(5)

loop_
_atom_type_symbol
_atom_type_description
_atom_type_scat_dispersion_real
_atom_type_scat_dispersion_imag
_atom_type_scat_source
C C 0.0033 0.0016 'International Tables Vol C Tables 4.2.6.8 and 6.1.1.4'
H H 0.0000 0.0000 'International Tables Vol C Tables 4.2.6.8 and 6.1.1.4'
B B 0.0013 0.0007 'International Tables Vol C Tables 4.2.6.8 and 6.1.1.4'
F F 0.0171 0.0103 'International Tables Vol C Tables 4.2.6.8 and 6.1.1.4'
P P 0.1023 0.0942 'International Tables Vol C Tables 4.2.6.8 and 6.1.1.4'
Co Co 0.3494 0.9721 'International Tables Vol C Tables 4.2.6.8 and 6.1.1.4'
N N 0.0061 0.0033 'International Tables Vol C Tables 4.2.6.8 and 6.1.1.4'

loop_
_geom_angle_atom_site_label_1
_geom_angle_atom_site_label_2
_geom_angle_atom_site_label_3
_geom_angle
_geom_angle_site_symmetry_1
_geom_angle_site_symmetry_3
_geom_angle_publ_flag
N102 C102 N101 105.46(19) . . ?
N102 C102 Co2 121.85(16) . . ?
N101 C102 Co2 132.44(17) . . ?
C104 C103 N102 107.1(2) . . ?
C104 C103 H103 126.5 . . ?
N102 C103 H103 126.5 . . ?
C103 C104 N101 107.3(2) . . ?
C103 C104 H104 126.4 . . ?
N101 C104 H104 126.4 . . ?
C108 C107 N104 107.7(2) . . ?
C108 C107 H107 126.2 . . ?
N104 C107 H107 126.2 . . ?
N105 C109 H10A 109.5 . . ?
N105 C109 H10B 109.5 . . ?
H10A C109 H10B 109.5 . . ?
N105 C109 H10C 109.5 . . ?
H10A C109 H10C 109.5 . . ?
H10B C109 H10C 109.5 . . ?
N105 C110 N106 105.68(19) . . ?
N105 C110 Co2 132.63(17) . . ?
N106 C110 Co2 121.50(17) . . ?
C112 C111 N106 107.6(2) . . ?
C112 C111 H111 126.2 . . ?
N106 C111 H111 126.2 . . ?
C111 C112 N105 107.4(2) . . ?
C111 C112 H112 126.3 . . ?
N105 C112 H112 126.3 . . ?
C114 C113 C118 115.8(2) . . ?
C114 C113 B101 121.3(2) . . ?
C118 C113 B101 122.5(2) . . ?
C115 C114 C113 122.9(2) . . ?
C115 C114 H114 118.5 . . ?
C113 C114 H114 118.5 . . ?
C116 C115 C114 119.5(3) . . ?
C116 C115 H115 120.3 . . ?
C114 C115 H115 120.3 . . ?
C117 C116 C115 119.3(2) . . ?
C117 C116 H116 120.4 . . ?
C115 C116 H116 120.4 . . ?
C116 C117 C118 120.8(2) . . ?
C116 C117 H117 119.6 . . ?
C118 C117 H117 119.6 . . ?
C117 C118 C113 121.6(2) . . ?
C117 C118 H118 119.2 . . ?
C113 C118 H118 119.2 . . ?
C102 N101 C104 110.15(19) . . ?
C102 N101 C101 127.5(2) . . ?
C104 N101 C101 122.3(2) . . ?
C102 N102 C103 110.00(18) . . ?
C102 N102 B101 118.15(19) . . ?
C103 N102 B101 131.70(19) . . ?
C106 N104 C107 109.65(18) . . ?
C106 N104 B101 121.32(18) . . ?
C107 N104 B101 129.03(19) . . ?
C110 N105 C112 109.8(2) . . ?
C110 N105 C109 127.6(2) . . ?
C112 N105 C109 122.6(2) . . ?
C110 N106 C111 109.5(2) . . ?
C110 N106 B101 118.54(18) . . ?
C111 N106 B101 131.9(2) . . ?
N106 B101 N104 105.58(19) . . ?
N106 B101 N102 103.06(18) . . ?
N104 B101 N102 105.23(18) . . ?
N106 B101 C113 117.07(19) . . ?
N104 B101 C113 108.94(18) . . ?
N102 B101 C113 115.9(2) . . ?
N101 C101 H10D 109.5 . . ?
N101 C101 H10E 109.5 . . ?
H10D C101 H10E 109.5 . . ?
N101 C101 H10F 109.5 . . ?
H10D C101 H10F 109.5 . . ?
H10E C101 H10F 109.5 . . ?
C106 N103 C108 109.95(19) . . ?
C106 N103 C105 127.6(2) . . ?
C108 N103 C105 122.46(19) . . ?
N104 C106 N103 105.88(19) . . ?
N104 C106 Co2 119.71(16) . . ?
N103 C106 Co2 134.40(17) . . ?
C107 C108 N103 106.8(2) . . ?
C107 C108 H108 126.6 . . ?
N103 C108 H108 126.6 . . ?
N103 C105 H10G 109.5 . . ?
N103 C105 H10H 109.5 . . ?
H10G C105 H10H 109.5 . . ?
N103 C105 H10I 109.5 . . ?
H10G C105 H10I 109.5 . . ?
H10H C105 H10I 109.5 . . ?
N1 C1 H1A 109.5 . . ?
N1 C1 H1B 109.5 . . ?
H1A C1 H1B 109.5 . . ?
N1 C1 H1C 109.5 . . ?
H1A C1 H1C 109.5 . . ?
H1B C1 H1C 109.5 . . ?
N2 C2 N1 105.5(2) . . ?
N2 C2 Co1 120.21(16) . . ?
N1 C2 Co1 134.25(17) . . ?
C4 C3 N2 107.8(2) . . ?
C4 C3 H3 126.1 . . ?
N2 C3 H3 126.1 . . ?
C3 C4 N1 106.6(2) . . ?
C3 C4 H4 126.7 . . ?
N1 C4 H4 126.7 . . ?
N3 C5 H5A 109.5 . . ?
N3 C5 H5B 109.5 . . ?
H5A C5 H5B 109.5 . . ?
N3 C5 H5C 109.5 . . ?
H5A C5 H5C 109.5 . . ?
H5B C5 H5C 109.5 . . ?
N4 C6 N3 105.68(19) 2_575 2_575 ?
N4 C6 Co1 122.06(16) 2_575 . ?
N3 C6 Co1 131.88(17) 2_575 . ?
C8 C7 N4 107.4(2) . . ?
C8 C7 H7 126.3 . . ?
N4 C7 H7 126.3 . . ?
C7 C8 N3 107.1(2) . . ?
C7 C8 H8 126.5 . . ?
N3 C8 H8 126.5 . . ?
N5 C9 H9A 109.5 . . ?
N5 C9 H9B 109.5 . . ?
H9A C9 H9B 109.5 . . ?
N5 C9 H9C 109.5 . . ?
H9A C9 H9C 109.5 . . ?
H9B C9 H9C 109.5 . . ?
N5 C10 N6 105.83(19) . 2_575 ?
N5 C10 Co1 132.47(18) . . ?
N6 C10 Co1 121.38(17) 2_575 . ?
C12 C11 N6 107.7(2) 2_575 . ?
C12 C11 H11 126.1 2_575 . ?
N6 C11 H11 126.1 . . ?
C11 C12 N5 106.6(2) 2_575 . ?
C11 C12 H12 126.7 2_575 . ?
N5 C12 H12 126.7 . . ?
C14 C13 C18 116.2(2) . . ?
C14 C13 B1 124.0(2) . . ?
C18 C13 B1 119.3(2) . . ?
C15 C14 C13 122.0(2) . . ?
C15 C14 H14 119.0 . . ?
C13 C14 H14 119.0 . . ?
C16 C15 C14 120.3(2) . . ?
C16 C15 H15 119.8 . . ?
C14 C15 H15 119.8 . . ?
C15 C16 C17 119.2(2) . . ?
C15 C16 H16 120.4 . . ?
C17 C16 H16 120.4 . . ?
C16 C17 C18 119.9(2) . . ?
C16 C17 H17 120.1 . . ?
C18 C17 H17 120.1 . . ?
C17 C18 C13 122.4(2) . . ?
C17 C18 H18 118.8 . . ?
C13 C18 H18 118.8 . . ?
N6 B1 N4 103.10(18) . . ?
N6 B1 N2 105.51(18) . . ?
N4 B1 N2 105.32(17) . . ?
N6 B1 C13 115.42(19) . . ?
N4 B1 C13 117.93(19) . . ?
N2 B1 C13 108.47(19) . . ?
C2 Co1 C2 180.0 2_575 . ?
C2 Co1 C6 88.26(10) 2_575 . ?
C2 Co1 C6 91.74(10) . . ?
C2 Co1 C6 91.74(10) 2_575 2_575 ?
C2 Co1 C6 88.25(10) . 2_575 ?
C6 Co1 C6 180.0 . 2_575 ?
C2 Co1 C10 88.72(10) 2_575 . ?
C2 Co1 C10 91.28(10) . . ?
C6 Co1 C10 87.72(9) . . ?
C6 Co1 C10 92.28(9) 2_575 . ?
C2 Co1 C10 91.28(10) 2_575 2_575 ?
C2 Co1 C10 88.72(10) . 2_575 ?
C6 Co1 C10 92.28(9) . 2_575 ?
C6 Co1 C10 87.72(9) 2_575 2_575 ?
C10 Co1 C10 180.0 . 2_575 ?
C2 N1 C4 110.1(2) . . ?
C2 N1 C1 127.9(2) . . ?
C4 N1 C1 122.0(2) . . ?
C2 N2 C3 109.90(19) . . ?
C2 N2 B1 120.64(19) . . ?
C3 N2 B1 129.46(19) . . ?
C6 N3 C8 110.14(19) 2_575 . ?
C6 N3 C5 127.7(2) 2_575 . ?
C8 N3 C5 122.1(2) . . ?
C6 N4 C7 109.65(19) 2_575 . ?
C6 N4 B1 118.15(18) 2_575 . ?
C7 N4 B1 131.86(19) . . ?
C10 N5 C12 110.1(2) . . ?
C10 N5 C9 127.5(2) . . ?
C12 N5 C9 122.4(2) . . ?
C10 N6 C11 109.6(2) 2_575 . ?
C10 N6 B1 118.75(18) 2_575 . ?
C11 N6 B1 131.39(19) . . ?
C106 Co2 C106 180.0 2_756 . ?
C106 Co2 C102 91.47(10) 2_756 . ?
C106 Co2 C102 88.53(10) . . ?
C106 Co2 C102 88.54(10) 2_756 2_756 ?
C106 Co2 C102 91.46(10) . 2_756 ?
C102 Co2 C102 180.0 . 2_756 ?
C106 Co2 C110 88.49(9) 2_756 2_756 ?
C106 Co2 C110 91.51(9) . 2_756 ?
C102 Co2 C110 92.11(10) . 2_756 ?
C102 Co2 C110 87.89(10) 2_756 2_756 ?
C106 Co2 C110 91.51(9) 2_756 . ?
C106 Co2 C110 88.49(9) . . ?
C102 Co2 C110 87.89(10) . . ?
C102 Co2 C110 92.11(10) 2_756 . ?
C110 Co2 C110 180.0 2_756 . ?
F2B P1 F3B 89.8(9) . . ?
F4C P1 F3C 91.7(7) . . ?
F4C P1 F1C 93.0(7) . . ?
F3C P1 F1C 172.4(7) . . ?
F1A P1 F2A 94.1(3) . . ?
F4C P1 F6 84.7(4) . . ?
F1A P1 F6 91.32(17) . . ?
F2B P1 F6 89.8(7) . . ?
F3B P1 F6 82.8(7) . . ?
F3C P1 F6 82.5(4) . . ?
F1C P1 F6 92.1(4) . . ?
F2A P1 F6 90.10(16) . . ?
F1A P1 F4A 92.3(3) . . ?
F2A P1 F4A 172.6(3) . . ?
F6 P1 F4A 93.4(2) . . ?
F2B P1 F1B 97.6(10) . . ?
F3B P1 F1B 172.0(11) . . ?
F6 P1 F1B 94.1(6) . . ?
F4C P1 F5 95.4(4) . . ?
F1A P1 F5 89.55(17) . . ?
F2B P1 F5 89.0(7) . . ?
F3B P1 F5 97.9(7) . . ?
F3C P1 F5 96.1(4) . . ?
F1C P1 F5 89.4(4) . . ?
F2A P1 F5 88.64(16) . . ?
F6 P1 F5 178.52(12) . . ?
F4A P1 F5 87.79(19) . . ?
F1B P1 F5 85.3(6) . . ?
F2B P1 F4B 169.7(12) . . ?
F3B P1 F4B 88.4(10) . . ?
F6 P1 F4B 79.9(9) . . ?
F1B P1 F4B 83.8(10) . . ?
F5 P1 F4B 101.4(9) . . ?
C92 C91 C96 120.0 . . ?
C92 C91 H91 120.0 . . ?
C96 C91 H91 120.0 . . ?
C91 C92 C93 120.0 . . ?
C91 C92 H92 120.0 . . ?
C93 C92 H92 120.0 . . ?
C94 C93 C92 120.0 . . ?
C94 C93 H93 120.0 . . ?
C92 C93 H93 120.0 . . ?
C93 C94 C95 120.0 . . ?
C93 C94 C97 120.8(6) . . ?
C95 C94 C97 119.2(6) . . ?
C94 C95 C96 120.0 . . ?
C94 C95 H95 120.0 . . ?
C96 C95 H95 120.0 . . ?
C95 C96 C91 120.0 . . ?
C95 C96 H96 120.0 . . ?
C91 C96 H96 120.0 . . ?
C94 C97 H97A 109.5 . . ?
C94 C97 H97B 109.5 . . ?
H97A C97 H97B 109.5 . . ?
C94 C97 H97C 109.5 . . ?
H97A C97 H97C 109.5 . . ?
H97B C97 H97C 109.5 . . ?

loop_
_geom_bond_atom_site_label_1
_geom_bond_atom_site_label_2
_geom_bond_distance
_geom_bond_site_symmetry_2
_geom_bond_publ_flag
C102 N102 1.359(3) . ?
C102 N101 1.361(3) . ?
C102 Co2 1.941(2) . ?
C103 C104 1.347(3) . ?
C103 N102 1.387(3) . ?
C103 H103 0.9300 . ?
C104 N101 1.381(3) . ?
C104 H104 0.9300 . ?
C107 C108 1.338(3) . ?
C107 N104 1.385(3) . ?
C107 H107 0.9300 . ?
C109 N105 1.460(3) . ?
C109 H10A 0.9600 . ?
C109 H10B 0.9600 . ?
C109 H10C 0.9600 . ?
C110 N105 1.360(3) . ?
C110 N106 1.363(3) . ?
C110 Co2 1.946(2) . ?
C111 C112 1.336(4) . ?
C111 N106 1.388(3) . ?
C111 H111 0.9300 . ?
C112 N105 1.387(3) . ?
C112 H112 0.9300 . ?
C113 C114 1.396(4) . ?
C113 C118 1.406(3) . ?
C113 B101 1.600(3) . ?
C114 C115 1.392(3) . ?
C114 H114 0.9300 . ?
C115 C116 1.385(4) . ?
C115 H115 0.9300 . ?
C116 C117 1.379(4) . ?
C116 H116 0.9300 . ?
C117 C118 1.390(3) . ?
C117 H117 0.9300 . ?
C118 H118 0.9300 . ?
N101 C101 1.467(3) . ?
N102 B101 1.576(3) . ?
N104 C106 1.351(3) . ?
N104 B101 1.564(3) . ?
N106 B101 1.559(3) . ?
C101 H10D 0.9600 . ?
C101 H10E 0.9600 . ?
C101 H10F 0.9600 . ?
N103 C106 1.356(3) . ?
N103 C108 1.387(3) . ?
N103 C105 1.464(3) . ?
C106 Co2 1.929(2) . ?
C108 H108 0.9300 . ?
C105 H10G 0.9600 . ?
C105 H10H 0.9600 . ?
C105 H10I 0.9600 . ?
F3A P1 1.641(3) . ?
F1A P1 1.524(3) . ?
F2A P1 1.586(3) . ?
F4A P1 1.599(4) . ?
F1B P1 1.606(11) . ?
F2B P1 1.533(12) . ?
F3B P1 1.554(11) . ?
F4B P1 1.626(13) . ?
F3C P1 1.565(9) . ?
F4C P1 1.517(8) . ?
F2C P1 1.673(8) . ?
F1C P1 1.579(8) . ?
C1 N1 1.471(3) . ?
C1 H1A 0.9600 . ?
C1 H1B 0.9600 . ?
C1 H1C 0.9600 . ?
C2 N2 1.355(3) . ?
C2 N1 1.359(3) . ?
C2 Co1 1.916(2) . ?
C3 C4 1.342(3) . ?
C3 N2 1.376(3) . ?
C3 H3 0.9300 . ?
C4 N1 1.385(3) . ?
C4 H4 0.9300 . ?
C5 N3 1.463(3) . ?
C5 H5A 0.9600 . ?
C5 H5B 0.9600 . ?
C5 H5C 0.9600 . ?
C6 N4 1.355(3) 2_575 ?
C6 N3 1.360(3) 2_575 ?
C6 Co1 1.937(2) . ?
C7 C8 1.343(3) . ?
C7 N4 1.392(3) . ?
C7 H7 0.9300 . ?
C8 N3 1.382(3) . ?
C8 H8 0.9300 . ?
C9 N5 1.464(3) . ?
C9 H9A 0.9600 . ?
C9 H9B 0.9600 . ?
C9 H9C 0.9600 . ?
C10 N5 1.356(3) . ?
C10 N6 1.357(3) 2_575 ?
C10 Co1 1.943(2) . ?
C11 C12 1.344(4) 2_575 ?
C11 N6 1.385(3) . ?
C11 H11 0.9300 . ?
C12 N5 1.390(3) . ?
C12 H12 0.9300 . ?
C13 C14 1.397(3) . ?
C13 C18 1.399(3) . ?
C13 B1 1.609(3) . ?
C14 C15 1.388(3) . ?
C14 H14 0.9300 . ?
C15 C16 1.384(4) . ?
C15 H15 0.9300 . ?
C16 C17 1.385(4) . ?
C16 H16 0.9300 . ?
C17 C18 1.387(3) . ?
C17 H17 0.9300 . ?
C18 H18 0.9300 . ?
B1 N6 1.557(3) . ?
B1 N4 1.563(3) . ?
B1 N2 1.568(3) . ?
F5 P1 1.6078(19) . ?
F6 P1 1.5880(19) . ?
C91 C92 1.3900 . ?
C91 C96 1.3900 . ?
C91 H91 0.9300 . ?
C92 C93 1.3900 . ?
C92 H92 0.9300 . ?
C93 C94 1.3900 . ?
C93 H93 0.9300 . ?
C94 C95 1.3900 . ?
C94 C97 1.554(9) . ?
C95 C96 1.3900 . ?
C95 H95 0.9300 . ?
C96 H96 0.9300 . ?
C97 H97A 0.9600 . ?
C97 H97B 0.9600 . ?
C97 H97C 0.9600 . ?

loop_
_publcif_info_cif.paper_type
?
